data_7008594
loop_
_publ_author_name
'Kumar Singh, Akhilesh'
'Mukherjee, Rabindranath'

_publ_section_title
;
 Structure and properties of bivalent nickel and copper complexes with
 pyrazine-amide-thioether coordination: stabilization of trivalent
 nickel.
;
_journal_issue 17
_journal_name_full 'Dalton transactions (Cambridge, England : 2003)'
_journal_page_first 2886
_journal_page_last 2891
_journal_paper_doi 10.1039/b504893a
_journal_year 2005
_chemical_formula_moiety 'C25 H20 Cl2 Cu N6 O2 S2'
_chemical_formula_sum 'C25 H20 Cl2 Cu N6 O2 S2'
_chemical_formula_weight 635.03
_chemical_name_systematic
;
?
;
_space_group_IT_number 52
_symmetry_cell_setting orthorhombic
_symmetry_space_group_name_Hall '-P 2a 2bc'
_symmetry_space_group_name_H-M 'P n n a'
_atom_sites_solution_hydrogens geom
_atom_sites_solution_primary direct
_atom_sites_solution_secondary difmap
_audit_creation_method SHELXL-97
_cell_angle_alpha 90.0
_cell_angle_beta 90.0
_cell_angle_gamma 90.0
_cell_formula_units_Z 4
_cell_length_a 11.243(5)
_cell_length_b 13.823(5)
_cell_length_c 16.083(5)
_cell_measurement_temperature 100(2)
_cell_volume 2499.5(16)
_computing_cell_refinement 'Bruker SMART'
_computing_data_collection 'Bruker SMART APEX'
_computing_data_reduction 'Bruker SAINT PLUS'
_computing_molecular_graphics 'Ortep-3 for Windows (Farrugia, 1997)'
_computing_publication_material 'WinGX publication routines (Farrugia, 1999)'
_computing_structure_refinement 'SHELXL-97 (Sheldrick, 1997)'
_computing_structure_solution 'SIR97(Altomare, et. al. 1999)'
_diffrn_ambient_temperature 100(2)
_diffrn_measured_fraction_theta_full 0.993
_diffrn_measured_fraction_theta_max 0.993
_diffrn_measurement_device_type 'CCD area detector'
_diffrn_measurement_method 'phi and omega scans'
_diffrn_radiation_monochromator graphite
_diffrn_radiation_source 'fine-focus sealed tube'
_diffrn_radiation_type MoK\a
_diffrn_radiation_wavelength 0.71069
_diffrn_reflns_av_R_equivalents 0.0382
_diffrn_reflns_av_sigmaI/netI 0.0304
_diffrn_reflns_limit_h_max 14
_diffrn_reflns_limit_h_min -14
_diffrn_reflns_limit_k_max 18
_diffrn_reflns_limit_k_min -12
_diffrn_reflns_limit_l_max 21
_diffrn_reflns_limit_l_min -19
_diffrn_reflns_number 15686
_diffrn_reflns_theta_full 28.30
_diffrn_reflns_theta_max 28.30
_diffrn_reflns_theta_min 1.94
_exptl_absorpt_coefficient_mu 1.293
_exptl_absorpt_correction_T_max 0.7819
_exptl_absorpt_correction_T_min 0.7819
_exptl_absorpt_correction_type empirical
_exptl_absorpt_process_details SADABS
_exptl_crystal_colour Green
_exptl_crystal_density_diffrn 1.688
_exptl_crystal_density_method 'not measured'
_exptl_crystal_description Cube
_exptl_crystal_F_000 1292
_exptl_crystal_size_max 0.20
_exptl_crystal_size_mid 0.20
_exptl_crystal_size_min 0.20
_refine_diff_density_max 0.743
_refine_diff_density_min -0.283
_refine_diff_density_rms 0.089
_refine_ls_extinction_method none
_refine_ls_goodness_of_fit_ref 1.029
_refine_ls_hydrogen_treatment constr
_refine_ls_matrix_type full
_refine_ls_number_parameters 177
_refine_ls_number_reflns 3088
_refine_ls_number_restraints 2
_refine_ls_restrained_S_all 1.028
_refine_ls_R_factor_all 0.0428
_refine_ls_R_factor_gt 0.0360
_refine_ls_shift/su_max 0.000
_refine_ls_shift/su_mean 0.000
_refine_ls_structure_factor_coef Fsqd
_refine_ls_weighting_details 'calc w=1/[\s^2^(Fo^2^)+(0.0523P)^2^+1.6985P] where P=(Fo^2^+2Fc^2^)/3'
_refine_ls_weighting_scheme calc
_refine_ls_wR_factor_gt 0.0894
_refine_ls_wR_factor_ref 0.0928
_reflns_number_gt 2680
_reflns_number_total 3088
_reflns_threshold_expression >2sigma(I)
_cod_data_source_file b504893a.txt
_cod_data_source_block 21aprcm
_cod_depositor_comments
;
The following automatic conversions were performed:
'_symmetry_cell_setting' value 'Orthorhombic' changed to 'orthorhombic'
according to '/home/saulius/struct/CIF-dictionaries/cif_core.dic'
dictionary named 'cif_core.dic' version 2.4.1 from
2010-06-29.

'_exptl_absorpt_correction_type' value 'Empirical' changed to
'empirical' according to
'/home/saulius/struct/CIF-dictionaries/cif_core.dic' dictionary named
'cif_core.dic' version 2.4.1 from 2010-06-29.

Automatic conversion script
Id: cif_fix_enum 1527 2010-12-29 10:47:43Z saulius 
;
_cod_original_sg_symbol_H-M Pnna
_cod_database_code 7008594

loop_
_symmetry_equiv_pos_as_xyz
'x, y, z'
'-x+1/2, -y, z'
'x, -y+1/2, -z+1/2'
'-x+1/2, y+1/2, -z+1/2'
'-x, -y, -z'
'x-1/2, y, -z'
'-x, y-1/2, z-1/2'
'x-1/2, -y-1/2, z-1/2'

loop_
_atom_site_label
_atom_site_type_symbol
_atom_site_fract_x
_atom_site_fract_y
_atom_site_fract_z
_atom_site_U_iso_or_equiv
_atom_site_adp_type
_atom_site_occupancy
_atom_site_symmetry_multiplicity
_atom_site_calc_flag
_atom_site_refinement_flags
_atom_site_disorder_assembly
_atom_site_disorder_group
Cu Cu 0.2500 0.0000 0.33981(2) 0.01211(11) Uani 1 2 d S . .
Cl1 Cl 0.63904(5) -0.32374(5) 0.18479(4) 0.02961(15) Uani 1 1 d . . .
S1 S 0.13020(4) 0.07887(4) 0.45129(3) 0.01398(12) Uani 1 1 d . . .
O1 O 0.54135(13) 0.16846(11) 0.32218(9) 0.0199(3) Uani 1 1 d . . .
N1 N 0.38291(14) -0.03347(12) 0.24543(10) 0.0142(3) Uani 1 1 d . . .
N2 N 0.57664(17) -0.03690(15) 0.13714(12) 0.0239(4) Uani 1 1 d . . .
N3 N 0.34534(14) 0.11987(12) 0.34518(10) 0.0124(3) Uani 1 1 d . . .
C1 C 0.39539(18) -0.10330(15) 0.18931(13) 0.0185(4) Uani 1 1 d . . .
H1 H 0.3390 -0.1524 0.1864 0.022 Uiso 1 1 calc R . .
C2 C 0.4919(2) -0.10406(16) 0.13464(14) 0.0215(5) Uani 1 1 d . . .
H2 H 0.4972 -0.1531 0.0952 0.026 Uiso 1 1 calc R . .
C3 C 0.56454(19) 0.03115(16) 0.19521(13) 0.0192(4) Uani 1 1 d . . .
H3 H 0.6230 0.0784 0.1999 0.023 Uiso 1 1 calc R . .
C4 C 0.46775(17) 0.03422(14) 0.24907(12) 0.0134(4) Uani 1 1 d . . .
C5 C 0.45431(17) 0.11562(15) 0.31038(12) 0.0144(4) Uani 1 1 d . . .
C6 C 0.31467(17) 0.19693(14) 0.39899(12) 0.0127(4) Uani 1 1 d . . .
C7 C 0.37348(17) 0.28709(14) 0.39952(12) 0.0149(4) Uani 1 1 d . . .
H7 H 0.4373 0.2974 0.3638 0.018 Uiso 1 1 calc R . .
C8 C 0.33760(18) 0.36035(15) 0.45247(13) 0.0170(4) Uani 1 1 d . . .
H8 H 0.3781 0.4190 0.4519 0.020 Uiso 1 1 calc R . .
C9 C 0.24200(19) 0.34807(15) 0.50668(13) 0.0175(4) Uani 1 1 d . . .
H9 H 0.2189 0.3976 0.5423 0.021 Uiso 1 1 calc R . .
C10 C 0.18222(18) 0.26067(14) 0.50632(12) 0.0152(4) Uani 1 1 d . . .
H10 H 0.1182 0.2514 0.5420 0.018 Uiso 1 1 calc R . .
C11 C 0.21679(17) 0.18626(14) 0.45310(12) 0.0123(4) Uani 1 1 d . . .
C12 C 0.18404(18) 0.01165(14) 0.54086(12) 0.0147(4) Uani 1 1 d . . .
H12A H 0.1661 0.0486 0.5906 0.018 Uiso 1 1 calc R . .
H12B H 0.1401 -0.0486 0.5443 0.018 Uiso 1 1 calc R . .
C1SA C 0.71610(16) -0.2319(2) 0.22761(18) 0.0216(10) Uani 0.50 1 d PD . .
H1S H 0.7201 -0.1870 0.1813 0.050 Uiso 0.50 1 d PD . .
H2S H 0.7931 -0.2632 0.2315 0.050 Uiso 0.50 1 d PD . .

loop_
_atom_site_aniso_label
_atom_site_aniso_U_11
_atom_site_aniso_U_22
_atom_site_aniso_U_33
_atom_site_aniso_U_23
_atom_site_aniso_U_13
_atom_site_aniso_U_12
Cu 0.01081(18) 0.01277(18) 0.01277(18) 0.000 0.000 -0.00014(12)
Cl1 0.0297(3) 0.0355(3) 0.0237(3) -0.0083(2) 0.0077(2) -0.0055(2)
S1 0.0120(2) 0.0132(2) 0.0168(2) 0.00053(18) -0.00160(17) -0.00174(17)
O1 0.0140(7) 0.0218(8) 0.0238(8) -0.0054(6) 0.0018(6) -0.0037(6)
N1 0.0115(8) 0.0157(8) 0.0156(8) 0.0020(7) -0.0025(6) 0.0016(6)
N2 0.0225(10) 0.0282(10) 0.0210(9) -0.0042(8) 0.0046(8) 0.0017(8)
N3 0.0118(8) 0.0134(8) 0.0120(8) 0.0001(6) 0.0011(6) 0.0017(6)
C1 0.0152(10) 0.0179(10) 0.0223(11) -0.0012(8) -0.0065(8) 0.0004(8)
C2 0.0231(11) 0.0227(11) 0.0185(10) -0.0069(9) -0.0037(8) 0.0046(9)
C3 0.0158(10) 0.0201(10) 0.0217(11) -0.0018(9) 0.0042(8) -0.0019(8)
C4 0.0129(9) 0.0147(9) 0.0126(9) 0.0025(7) 0.0000(7) 0.0018(7)
C5 0.0143(9) 0.0176(10) 0.0112(9) 0.0020(7) -0.0008(7) 0.0012(7)
C6 0.0115(9) 0.0126(9) 0.0140(9) 0.0011(7) -0.0026(7) 0.0013(7)
C7 0.0124(9) 0.0158(9) 0.0166(10) 0.0031(8) -0.0001(7) -0.0007(7)
C8 0.0161(10) 0.0132(10) 0.0217(10) 0.0004(8) -0.0051(8) -0.0021(7)
C9 0.0206(10) 0.0160(10) 0.0159(10) -0.0043(8) -0.0030(8) 0.0031(8)
C10 0.0138(9) 0.0180(10) 0.0137(9) 0.0001(8) 0.0006(7) 0.0021(8)
C11 0.0120(9) 0.0120(9) 0.0129(9) 0.0010(7) -0.0012(7) -0.0011(7)
C12 0.0152(10) 0.0149(10) 0.0141(9) 0.0019(7) 0.0024(7) -0.0016(7)
C1SA 0.0177(19) 0.017(3) 0.031(3) -0.0076(17) 0.0026(16) -0.0012(16)

loop_
_atom_type_symbol
_atom_type_description
_atom_type_scat_dispersion_real
_atom_type_scat_dispersion_imag
_atom_type_scat_source
C C 0.0033 0.0016 'International Tables Vol C Tables 4.2.6.8 and 6.1.1.4'
H H 0.0000 0.0000 'International Tables Vol C Tables 4.2.6.8 and 6.1.1.4'
N N 0.0061 0.0033 'International Tables Vol C Tables 4.2.6.8 and 6.1.1.4'
O O 0.0106 0.0060 'International Tables Vol C Tables 4.2.6.8 and 6.1.1.4'
S S 0.1246 0.1234 'International Tables Vol C Tables 4.2.6.8 and 6.1.1.4'
Cu Cu 0.3201 1.2651 'International Tables Vol C Tables 4.2.6.8 and 6.1.1.4'
Cl Cl 0.1484 0.1585 'International Tables Vol C Tables 4.2.6.8 and 6.1.1.4'

loop_
_geom_angle_atom_site_label_1
_geom_angle_atom_site_label_2
_geom_angle_atom_site_label_3
_geom_angle
_geom_angle_site_symmetry_1
_geom_angle_site_symmetry_3
_geom_angle_publ_flag
N3 Cu N3 174.99(9) 2 . ?
N3 Cu N1 80.59(7) 2 2 ?
N3 Cu N1 102.97(7) . 2 ?
N3 Cu N1 102.97(7) 2 . ?
N3 Cu N1 80.59(7) . . ?
N1 Cu N1 91.73(9) 2 . ?
N3 Cu S1 83.97(5) 2 2 ?
N3 Cu S1 92.42(5) . 2 ?
N1 Cu S1 164.55(5) 2 2 ?
N1 Cu S1 92.16(5) . 2 ?
N3 Cu S1 92.42(5) 2 . ?
N3 Cu S1 83.97(5) . . ?
N1 Cu S1 92.16(5) 2 . ?
N1 Cu S1 164.55(5) . . ?
S1 Cu S1 88.05(3) 2 . ?
C1SA Cl1 C1SA 28.60(6) . 3_545 ?
C11 S1 C12 103.40(9) . . ?
C11 S1 Cu 94.66(7) . . ?
C12 S1 Cu 99.58(7) . . ?
C1 N1 C4 117.55(18) . . ?
C1 N1 Cu 134.38(14) . . ?
C4 N1 Cu 108.06(13) . . ?
C2 N2 C3 116.14(19) . . ?
C5 N3 C6 120.54(17) . . ?
C5 N3 Cu 116.00(14) . . ?
C6 N3 Cu 121.73(13) . . ?
N1 C1 C2 121.0(2) . . ?
N2 C2 C1 122.1(2) . . ?
N2 C3 C4 122.5(2) . . ?
N1 C4 C3 120.61(19) . . ?
N1 C4 C5 118.71(17) . . ?
C3 C4 C5 120.64(18) . . ?
O1 C5 N3 129.06(19) . . ?
O1 C5 C4 117.60(18) . . ?
N3 C5 C4 113.34(17) . . ?
C11 C6 C7 117.01(18) . . ?
C11 C6 N3 119.26(17) . . ?
C7 C6 N3 123.67(18) . . ?
C8 C7 C6 120.92(19) . . ?
C7 C8 C9 121.37(19) . . ?
C10 C9 C8 118.59(19) . . ?
C9 C10 C11 120.80(19) . . ?
C10 C11 C6 121.29(18) . . ?
C10 C11 S1 118.32(15) . . ?
C6 C11 S1 120.33(15) . . ?
C12 C12 S1 115.71(10) 2 . ?
C1SA C1SA Cl1 84.6(5) 3_545 . ?
C1SA C1SA Cl1 66.8(5) 3_545 3_545 ?
Cl1 C1SA Cl1 112.92(10) . 3_545 ?

loop_
_geom_bond_atom_site_label_1
_geom_bond_atom_site_label_2
_geom_bond_distance
_geom_bond_site_symmetry_2
_geom_bond_publ_flag
Cu N3 1.9754(18) 2 ?
Cu N3 1.9754(18) . ?
Cu N1 2.1797(18) 2 ?
Cu N1 2.1797(18) . ?
Cu S1 2.4934(8) 2 ?
Cu S1 2.4934(8) . ?
Cl1 C1SA 1.684(4) . ?
Cl1 C1SA 1.824(3) 3_545 ?
S1 C11 1.776(2) . ?
S1 C12 1.818(2) . ?
O1 C5 1.236(3) . ?
N1 C1 1.329(3) . ?
N1 C4 1.337(3) . ?
N2 C2 1.331(3) . ?
N2 C3 1.333(3) . ?
N3 C5 1.348(3) . ?
N3 C6 1.415(2) . ?
C1 C2 1.397(3) . ?
C3 C4 1.391(3) . ?
C4 C5 1.504(3) . ?
C6 C11 1.411(3) . ?
C6 C7 1.411(3) . ?
C7 C8 1.383(3) . ?
C8 C9 1.394(3) . ?
C9 C10 1.382(3) . ?
C10 C11 1.393(3) . ?
C12 C12 1.518(4) 2 ?
C1SA C1SA 0.877(2) 3_545 ?
C1SA Cl1 1.824(3) 3_545 ?
